data_1514711
loop_
_publ_author_name
'Liu, Bo'
'Huang, Yumin'
'Lan, Jingbo'
'Song, Feijie'
'You, Jingsong'

_publ_section_title
;
 Pd-catalyzed oxidative C--H/C--H cross-coupling of pyridines with
 heteroarenes
;
_journal_issue 5
_journal_name_full 'Chemical Science'
_journal_page_first 2163
_journal_paper_doi 10.1039/c3sc50348h
_journal_volume 4
_journal_year 2013
_chemical_absolute_configuration unk
_chemical_formula_moiety 'C14 H12 N2'
_chemical_formula_sum 'C14 H12 N2'
_chemical_formula_weight 208.26
_chemical_name_systematic
;
?
;
_space_group_crystal_system monoclinic
_space_group_IT_number 4
_space_group_name_Hall 'P 2yb'
_space_group_name_H-M_alt 'P 1 21 1'
_symmetry_space_group_name_Hall 'P 2yb'
_symmetry_space_group_name_H-M 'P 1 21 1'
_atom_sites_solution_hydrogens geom
_atom_sites_solution_primary direct
_atom_sites_solution_secondary difmap
_audit_creation_date 2012-08-09
_audit_creation_method
;
Olex2 1.1
(compiled 2011.11.01 svn.r2039, GUI svn.r3906)
;
_cell_angle_alpha 90.00
_cell_angle_beta 106.815(6)
_cell_angle_gamma 90.00
_cell_formula_units_Z 4
_cell_length_a 12.1824(8)
_cell_length_b 7.5600(4)
_cell_length_c 12.3739(6)
_cell_measurement_reflns_used 1348
_cell_measurement_temperature 293(2)
_cell_measurement_theta_max 29.1637
_cell_measurement_theta_min 3.1903
_cell_volume 1090.90(11)
_computing_cell_refinement
;
CrysAlisPro, Agilent Technologies,
Version 1.171.35.21 (release 20-01-2012 CrysAlis171 .NET)
(compiled Jan 23 2012,18:06:46)
;
_computing_data_collection
;
CrysAlisPro, Agilent Technologies,
Version 1.171.35.21 (release 20-01-2012 CrysAlis171 .NET)
(compiled Jan 23 2012,18:06:46)
;
_computing_data_reduction
;
CrysAlisPro, Agilent Technologies,
Version 1.171.35.21 (release 20-01-2012 CrysAlis171 .NET)
(compiled Jan 23 2012,18:06:46)
;
_computing_molecular_graphics
;
O. V. Dolomanov, L. J. Bourhis, R. J. Gildea, J. A. K. Howard and H. Puschmann,
OLEX2: a complete structure solution, refinement and analysis program.
J. Appl. Cryst. (2009). 42, 339-341.
;
_computing_publication_material
;
O. V. Dolomanov, L. J. Bourhis, R. J. Gildea, J. A. K. Howard and H. Puschmann,
OLEX2: a complete structure solution, refinement and analysis program.
J. Appl. Cryst. (2009). 42, 339-341.
;
_computing_structure_refinement
;
SHELXL, G.M. Sheldrick, Acta Cryst.
2008). A64, 112-122
;
_computing_structure_solution
;
SHELXS, G.M. Sheldrick, Acta Cryst.
(2008). A64, 112-122
;
_diffrn_ambient_temperature 293.15
_diffrn_detector_area_resol_mean 16.0874
_diffrn_measured_fraction_theta_full 0.998
_diffrn_measured_fraction_theta_max 0.998
_diffrn_measurement_details
;
1 omega -70.00 -44.00 1.0000 12.0000
omega____ theta____ kappa____ phi______ frames
- -16.8924 -178.0000 -150.0000 26
2 omega -5.00 85.00 1.0000 12.0000
omega____ theta____ kappa____ phi______ frames
- 20.0174 37.0000 -180.0000 90
3 omega -41.00 58.00 1.0000 12.0000
omega____ theta____ kappa____ phi______ frames
- 20.0174 -19.0000 150.0000 99
4 omega -52.00 -27.00 1.0000 12.0000
omega____ theta____ kappa____ phi______ frames
- 20.0174 -37.0000 30.0000 25
;
_diffrn_measurement_device_type 'Xcalibur, Eos'
_diffrn_measurement_method '\w scans'
_diffrn_orient_matrix_UB_11 -0.0099567000
_diffrn_orient_matrix_UB_12 -0.0260164000
_diffrn_orient_matrix_UB_13 -0.0571182000
_diffrn_orient_matrix_UB_21 -0.0573520000
_diffrn_orient_matrix_UB_22 0.0307910000
_diffrn_orient_matrix_UB_23 -0.0125221000
_diffrn_orient_matrix_UB_31 0.0177119000
_diffrn_orient_matrix_UB_32 0.0846996000
_diffrn_orient_matrix_UB_33 -0.0129528000
_diffrn_radiation_monochromator graphite
_diffrn_radiation_type 'Mo K\a'
_diffrn_radiation_wavelength 0.7107
_diffrn_reflns_av_R_equivalents 0.0143
_diffrn_reflns_av_unetI/netI 0.0332
_diffrn_reflns_limit_h_max 14
_diffrn_reflns_limit_h_min -10
_diffrn_reflns_limit_k_max 8
_diffrn_reflns_limit_k_min -8
_diffrn_reflns_limit_l_max 14
_diffrn_reflns_limit_l_min -14
_diffrn_reflns_number 4512
_diffrn_reflns_theta_full 25.00
_diffrn_reflns_theta_max 25.00
_diffrn_reflns_theta_min 3.20
_diffrn_source 'Enhance (Mo) X-ray Source'
_diffrn_source_current n/a
_diffrn_source_voltage n/a
_exptl_absorpt_coefficient_mu 0.076
_exptl_absorpt_correction_T_max 1.00000
_exptl_absorpt_correction_T_min 0.98431
_exptl_absorpt_correction_type multi-scan
_exptl_absorpt_process_details
;
CrysAlisPro, Agilent Technologies,
Version 1.171.35.21 (release 20-01-2012 CrysAlis171 .NET)
(compiled Jan 23 2012,18:06:46)
Empirical absorption correction using spherical harmonics,
implemented in SCALE3 ABSPACK scaling algorithm.
;
_exptl_crystal_colour colorless
_exptl_crystal_density_diffrn 1.268
_exptl_crystal_density_method 'not measured'
_exptl_crystal_description block
_exptl_crystal_F_000 440
_exptl_crystal_size_max 0.39
_exptl_crystal_size_mid 0.34
_exptl_crystal_size_min 0.30
_refine_diff_density_max 0.117
_refine_diff_density_min -0.130
_refine_diff_density_rms 0.027
_refine_ls_abs_structure_details 'Flack H D (1983), Acta Cryst. A39, 876-881'
_refine_ls_abs_structure_Flack 2(3)
_refine_ls_extinction_method none
_refine_ls_goodness_of_fit_ref 1.036
_refine_ls_hydrogen_treatment constr
_refine_ls_matrix_type full
_refine_ls_number_parameters 291
_refine_ls_number_reflns 3195
_refine_ls_number_restraints 1
_refine_ls_restrained_S_all 1.036
_refine_ls_R_factor_all 0.0610
_refine_ls_R_factor_gt 0.0444
_refine_ls_shift/su_max 0.001
_refine_ls_shift/su_mean 0.000
_refine_ls_structure_factor_coef Fsqd
_refine_ls_weighting_details 'calc w=1/[\s^2^(Fo^2^)+(0.0528P)^2^+0.0102P] where P=(Fo^2^+2Fc^2^)/3'
_refine_ls_weighting_scheme calc
_refine_ls_wR_factor_gt 0.1024
_refine_ls_wR_factor_ref 0.1145
_reflns_number_gt 2521
_reflns_number_total 3195
_reflns_threshold_expression >2sigma(I)
_cod_data_source_file c3sc50348h.txt
_cod_data_source_block 120809_s2_2304
_cod_original_cell_volume 1090.89(11)
_cod_database_code 1514711
_chemical_oxdiff_formula C12H10N4O3
_reflns_odcompleteness_completeness 99.79
_reflns_odcompleteness_iscentric 1
_reflns_odcompleteness_theta 26.32

loop_
_space_group_symop_id
_space_group_symop_operation_xyz
1 'x, y, z'
2 '-x, y+1/2, -z'

loop_
_atom_site_label
_atom_site_type_symbol
_atom_site_fract_x
_atom_site_fract_y
_atom_site_fract_z
_atom_site_U_iso_or_equiv
_atom_site_adp_type
_atom_site_occupancy
_atom_site_symmetry_multiplicity
_atom_site_calc_flag
_atom_site_refinement_flags
N1 N 0.19531(17) 0.3158(3) 0.66556(17) 0.0528(6) Uani 1 1 d .
N2 N 0.2102(2) 0.3213(4) 0.43606(19) 0.0760(8) Uani 1 1 d .
N3 N 0.55064(16) 0.2633(3) 0.15397(17) 0.0500(6) Uani 1 1 d .
N4 N 0.51963(19) 0.4011(4) 0.36957(19) 0.0703(7) Uani 1 1 d .
C1 C 0.1134(2) 0.2404(4) 0.5747(2) 0.0505(7) Uani 1 1 d .
C2 C 0.0246(2) 0.1799(4) 0.6102(2) 0.0570(7) Uani 1 1 d .
H2 H -0.0407 0.1235 0.5656 0.068 Uiso 1 1 calc R
C3 C 0.0490(2) 0.2176(4) 0.7266(2) 0.0543(7) Uani 1 1 d .
C4 C 0.1555(2) 0.3023(4) 0.7584(2) 0.0525(7) Uani 1 1 d .
C5 C 0.2046(2) 0.3622(4) 0.8686(2) 0.0637(8) Uani 1 1 d .
H5 H 0.2758 0.4175 0.8894 0.076 Uiso 1 1 calc R
C6 C 0.1441(3) 0.3366(5) 0.9449(2) 0.0742(9) Uani 1 1 d .
H6 H 0.1745 0.3778 1.0184 0.089 Uiso 1 1 calc R
C7 C 0.0387(3) 0.2511(5) 0.9160(3) 0.0777(10) Uani 1 1 d .
H7 H 0.0001 0.2351 0.9700 0.093 Uiso 1 1 calc R
C8 C -0.0085(2) 0.1901(5) 0.8083(3) 0.0706(9) Uani 1 1 d .
H8 H -0.0784 0.1308 0.7895 0.085 Uiso 1 1 calc R
C9 C 0.1223(2) 0.2386(4) 0.4582(2) 0.0533(7) Uani 1 1 d .
C10 C 0.0382(3) 0.1565(4) 0.3737(2) 0.0712(9) Uani 1 1 d .
H10 H -0.0238 0.1033 0.3903 0.085 Uiso 1 1 calc R
C11 C 0.0461(3) 0.1534(5) 0.2655(3) 0.0862(11) Uani 1 1 d .
H11 H -0.0111 0.1007 0.2079 0.103 Uiso 1 1 calc R
C12 C 0.1387(3) 0.2284(6) 0.2438(3) 0.0921(12) Uani 1 1 d .
H12 H 0.1488 0.2225 0.1723 0.111 Uiso 1 1 calc R
C13 C 0.2170(3) 0.3133(6) 0.3307(3) 0.0961(14) Uani 1 1 d .
H13 H 0.2787 0.3689 0.3149 0.115 Uiso 1 1 calc R
C14 C 0.3118(2) 0.3702(5) 0.6735(2) 0.0738(9) Uani 1 1 d .
H14A H 0.3445 0.2894 0.6316 0.111 Uiso 1 1 calc R
H14B H 0.3570 0.3700 0.7513 0.111 Uiso 1 1 calc R
H14C H 0.3109 0.4872 0.6431 0.111 Uiso 1 1 calc R
C15 C 0.6342(2) 0.3383(4) 0.2443(2) 0.0515(7) Uani 1 1 d .
C16 C 0.7269(2) 0.3792(4) 0.2090(2) 0.0588(8) Uani 1 1 d .
H16 H 0.7945 0.4300 0.2532 0.071 Uiso 1 1 calc R
C17 C 0.7031(2) 0.3314(4) 0.0935(2) 0.0543(7) Uani 1 1 d .
C18 C 0.5926(2) 0.2560(4) 0.0625(2) 0.0493(7) Uani 1 1 d .
C19 C 0.5432(2) 0.1863(4) -0.0447(2) 0.0600(8) Uani 1 1 d .
H19 H 0.4705 0.1360 -0.0641 0.072 Uiso 1 1 calc R
C20 C 0.6062(3) 0.1947(4) -0.1213(3) 0.0708(9) Uani 1 1 d .
H20 H 0.5755 0.1491 -0.1935 0.085 Uiso 1 1 calc R
C21 C 0.7151(3) 0.2704(5) -0.0918(3) 0.0734(9) Uani 1 1 d .
H21 H 0.7557 0.2744 -0.1449 0.088 Uiso 1 1 calc R
C22 C 0.7637(2) 0.3393(4) 0.0137(3) 0.0655(9) Uani 1 1 d .
H22 H 0.8362 0.3906 0.0318 0.079 Uiso 1 1 calc R
C23 C 0.6222(2) 0.3608(4) 0.3579(2) 0.0543(7) Uani 1 1 d .
C24 C 0.7186(3) 0.3436(5) 0.4503(2) 0.0722(9) Uani 1 1 d .
H24 H 0.7894 0.3173 0.4398 0.087 Uiso 1 1 calc R
C25 C 0.7088(3) 0.3656(5) 0.5566(3) 0.0854(11) Uani 1 1 d .
H25 H 0.7727 0.3538 0.6192 0.102 Uiso 1 1 calc R
C26 C 0.6039(3) 0.4052(5) 0.5700(3) 0.0841(11) Uani 1 1 d .
H26 H 0.5946 0.4199 0.6415 0.101 Uiso 1 1 calc R
C27 C 0.5133(3) 0.4223(6) 0.4749(3) 0.0834(11) Uani 1 1 d .
H27 H 0.4423 0.4508 0.4841 0.100 Uiso 1 1 calc R
C28 C 0.4403(2) 0.1901(4) 0.1547(2) 0.0677(9) Uani 1 1 d .
H28A H 0.3816 0.2777 0.1283 0.102 Uiso 1 1 calc R
H28B H 0.4433 0.1556 0.2302 0.102 Uiso 1 1 calc R
H28C H 0.4232 0.0886 0.1060 0.102 Uiso 1 1 calc R

loop_
_atom_site_aniso_label
_atom_site_aniso_U_11
_atom_site_aniso_U_22
_atom_site_aniso_U_33
_atom_site_aniso_U_23
_atom_site_aniso_U_13
_atom_site_aniso_U_12
N1 0.0442(12) 0.0538(16) 0.0559(13) -0.0020(12) 0.0071(10) -0.0042(11)
N2 0.0673(16) 0.103(2) 0.0556(15) -0.0005(15) 0.0138(12) -0.0191(17)
N3 0.0425(12) 0.0497(13) 0.0531(13) 0.0014(11) 0.0062(10) -0.0067(11)
N4 0.0597(15) 0.090(2) 0.0583(14) 0.0022(14) 0.0130(12) 0.0026(15)
C1 0.0455(14) 0.0436(16) 0.0574(16) -0.0022(13) 0.0067(12) 0.0001(14)
C2 0.0450(15) 0.0584(18) 0.0627(18) -0.0064(15) 0.0079(13) -0.0030(15)
C3 0.0466(15) 0.0538(19) 0.0607(17) 0.0012(15) 0.0128(13) 0.0053(14)
C4 0.0516(16) 0.0476(17) 0.0557(16) 0.0006(14) 0.0114(13) 0.0053(13)
C5 0.0642(17) 0.064(2) 0.0558(17) 0.0015(16) 0.0060(14) -0.0045(17)
C6 0.078(2) 0.086(3) 0.0528(17) 0.0058(18) 0.0106(16) 0.011(2)
C7 0.072(2) 0.099(3) 0.0643(19) 0.014(2) 0.0231(16) 0.012(2)
C8 0.0512(17) 0.082(2) 0.078(2) 0.0102(19) 0.0185(16) 0.0027(17)
C9 0.0532(16) 0.0506(17) 0.0517(15) 0.0037(14) 0.0080(13) -0.0005(15)
C10 0.076(2) 0.068(2) 0.0618(19) -0.0017(17) 0.0079(15) -0.0167(18)
C11 0.105(3) 0.083(3) 0.059(2) -0.005(2) 0.0056(18) -0.024(2)
C12 0.108(3) 0.111(3) 0.0527(19) 0.008(2) 0.0166(19) -0.006(3)
C13 0.083(2) 0.142(4) 0.061(2) 0.001(2) 0.0171(17) -0.029(2)
C14 0.0591(18) 0.090(3) 0.0672(18) -0.0048(19) 0.0110(14) -0.0293(19)
C15 0.0424(14) 0.0503(17) 0.0554(16) -0.0013(14) 0.0041(12) -0.0002(14)
C16 0.0433(15) 0.060(2) 0.0661(18) -0.0066(16) 0.0056(13) -0.0085(15)
C17 0.0470(15) 0.0507(17) 0.0641(17) -0.0013(15) 0.0144(13) 0.0018(14)
C18 0.0506(15) 0.0397(15) 0.0542(16) -0.0018(13) 0.0097(12) 0.0031(14)
C19 0.0596(17) 0.0507(17) 0.0634(18) -0.0005(15) 0.0077(14) -0.0011(15)
C20 0.080(2) 0.065(2) 0.0652(19) -0.0060(17) 0.0172(17) 0.0091(19)
C21 0.071(2) 0.081(2) 0.075(2) -0.0003(19) 0.0320(17) 0.013(2)
C22 0.0521(16) 0.069(2) 0.078(2) -0.0010(18) 0.0224(16) 0.0038(16)
C23 0.0553(16) 0.0497(17) 0.0539(16) 0.0005(14) 0.0097(13) -0.0035(15)
C24 0.0615(18) 0.084(2) 0.0618(18) -0.0076(19) 0.0036(14) -0.0005(18)
C25 0.088(3) 0.092(3) 0.059(2) -0.004(2) -0.0053(17) -0.007(2)
C26 0.093(2) 0.100(3) 0.0570(19) -0.0129(19) 0.0183(18) -0.012(2)
C27 0.079(2) 0.109(3) 0.067(2) -0.003(2) 0.0277(17) -0.003(2)
C28 0.0502(16) 0.078(2) 0.0693(19) 0.0031(18) 0.0083(14) -0.0162(17)

loop_
_atom_type_symbol
_atom_type_description
_atom_type_scat_dispersion_real
_atom_type_scat_dispersion_imag
_atom_type_scat_source
C C 0.0033 0.0016 'International Tables Vol C Tables 4.2.6.8 and 6.1.1.4'
H H 0.0000 0.0000 'International Tables Vol C Tables 4.2.6.8 and 6.1.1.4'
N N 0.0061 0.0033 'International Tables Vol C Tables 4.2.6.8 and 6.1.1.4'

loop_
_geom_angle_atom_site_label_1
_geom_angle_atom_site_label_2
_geom_angle_atom_site_label_3
_geom_angle
C1 N1 C14 129.0(2)
C4 N1 C1 107.5(2)
C4 N1 C14 122.6(2)
C13 N2 C9 117.4(3)
C15 N3 C28 127.6(2)
C18 N3 C15 108.5(2)
C18 N3 C28 123.7(2)
C23 N4 C27 116.9(3)
N1 C1 C9 123.7(2)
C2 C1 N1 109.2(2)
C2 C1 C9 127.0(2)
C1 C2 H2 126.0
C1 C2 C3 108.0(2)
C3 C2 H2 126.0
C4 C3 C2 106.5(2)
C4 C3 C8 118.8(3)
C8 C3 C2 134.7(3)
N1 C4 C3 108.8(2)
N1 C4 C5 129.6(3)
C5 C4 C3 121.6(3)
C4 C5 H5 121.2
C6 C5 C4 117.6(3)
C6 C5 H5 121.2
C5 C6 H6 119.0
C5 C6 C7 122.0(3)
C7 C6 H6 119.0
C6 C7 H7 119.8
C8 C7 C6 120.3(3)
C8 C7 H7 119.8
C3 C8 H8 120.2
C7 C8 C3 119.6(3)
C7 C8 H8 120.2
N2 C9 C1 119.1(2)
N2 C9 C10 121.1(3)
C10 C9 C1 119.8(3)
C9 C10 H10 119.9
C11 C10 C9 120.2(3)
C11 C10 H10 119.9
C10 C11 H11 120.6
C12 C11 C10 118.9(3)
C12 C11 H11 120.6
C11 C12 H12 121.0
C11 C12 C13 118.0(3)
C13 C12 H12 121.0
N2 C13 C12 124.2(3)
N2 C13 H13 117.9
C12 C13 H13 117.9
N1 C14 H14A 109.5
N1 C14 H14B 109.5
N1 C14 H14C 109.5
H14A C14 H14B 109.5
H14A C14 H14C 109.5
H14B C14 H14C 109.5
N3 C15 C23 124.3(2)
C16 C15 N3 108.5(2)
C16 C15 C23 127.2(2)
C15 C16 H16 125.7
C15 C16 C17 108.6(2)
C17 C16 H16 125.7
C18 C17 C16 106.0(2)
C22 C17 C16 134.9(3)
C22 C17 C18 119.0(3)
N3 C18 C17 108.3(2)
N3 C18 C19 129.8(2)
C19 C18 C17 121.8(3)
C18 C19 H19 121.2
C20 C19 C18 117.6(3)
C20 C19 H19 121.2
C19 C20 H20 119.5
C19 C20 C21 121.0(3)
C21 C20 H20 119.5
C20 C21 H21 119.3
C22 C21 C20 121.5(3)
C22 C21 H21 119.3
C17 C22 H22 120.5
C21 C22 C17 119.1(3)
C21 C22 H22 120.5
N4 C23 C15 119.1(2)
N4 C23 C24 121.9(3)
C24 C23 C15 119.0(3)
C23 C24 H24 120.2
C25 C24 C23 119.6(3)
C25 C24 H24 120.2
C24 C25 H25 120.4
C24 C25 C26 119.3(3)
C26 C25 H25 120.4
C25 C26 H26 121.1
C27 C26 C25 117.7(3)
C27 C26 H26 121.1
N4 C27 C26 124.6(3)
N4 C27 H27 117.7
C26 C27 H27 117.7
N3 C28 H28A 109.5
N3 C28 H28B 109.5
N3 C28 H28C 109.5
H28A C28 H28B 109.5
H28A C28 H28C 109.5
H28B C28 H28C 109.5

loop_
_geom_bond_atom_site_label_1
_geom_bond_atom_site_label_2
_geom_bond_distance
N1 C1 1.391(3)
N1 C4 1.375(3)
N1 C14 1.453(3)
N2 C9 1.336(3)
N2 C13 1.332(4)
N3 C15 1.396(3)
N3 C18 1.371(3)
N3 C28 1.456(3)
N4 C23 1.334(3)
N4 C27 1.337(3)
C1 C2 1.359(4)
C1 C9 1.476(3)
C2 H2 0.9300
C2 C3 1.414(4)
C3 C4 1.398(3)
C3 C8 1.402(4)
C4 C5 1.396(4)
C5 H5 0.9300
C5 C6 1.369(4)
C6 H6 0.9300
C6 C7 1.388(4)
C7 H7 0.9300
C7 C8 1.369(4)
C8 H8 0.9300
C9 C10 1.381(4)
C10 H10 0.9300
C10 C11 1.369(4)
C11 H11 0.9300
C11 C12 1.357(4)
C12 H12 0.9300
C12 C13 1.372(5)
C13 H13 0.9300
C14 H14A 0.9600
C14 H14B 0.9600
C14 H14C 0.9600
C15 C16 1.358(3)
C15 C23 1.465(3)
C16 H16 0.9300
C16 C17 1.421(4)
C17 C18 1.409(3)
C17 C22 1.395(4)
C18 C19 1.392(4)
C19 H19 0.9300
C19 C20 1.383(4)
C20 H20 0.9300
C20 C21 1.393(4)
C21 H21 0.9300
C21 C22 1.371(4)
C22 H22 0.9300
C23 C24 1.388(3)
C24 H24 0.9300
C24 C25 1.364(4)
C25 H25 0.9300
C25 C26 1.369(4)
C26 H26 0.9300
C26 C27 1.367(4)
C27 H27 0.9300
C28 H28A 0.9600
C28 H28B 0.9600
C28 H28C 0.9600
